data_7223374
loop_
_publ_author_name
'Kodama, Koichi'
'Morita, Yuya'
'Sekine, Eriko'
'Hirose, Takuji'

_publ_section_title
;
 A systematic study on ternary inclusion crystals consisting of dianilines
 and three positional isomers of ditoluoyl-l-tartaric acid
;
_journal_issue 1
_journal_name_full CrystEngComm
_journal_page_first 123
_journal_paper_doi 10.1039/C5CE01769F
_journal_volume 18
_journal_year 2016
_chemical_absolute_configuration syn
_chemical_formula_moiety 'C20 H17 O8, C13 H15 N2'
_chemical_formula_sum 'C33 H32 N2 O8'
_chemical_formula_weight 584.60
_chemical_name_systematic
;
 ?
;
_space_group_crystal_system tetragonal
_space_group_IT_number 80
_space_group_name_Hall 'I 4bw'
_space_group_name_H-M_alt 'I 41'
_symmetry_space_group_name_Hall 'I 4bw'
_symmetry_space_group_name_H-M 'I 41'
_atom_sites_solution_hydrogens geom
_audit_creation_method SHELXL-2013
_audit_update_record
;
2015-11-01 deposited with the CCDC.
2015-11-18 downloaded from the CCDC.
;
_cell_angle_alpha 90
_cell_angle_beta 90
_cell_angle_gamma 90
_cell_formula_units_Z 8
_cell_length_a 28.639(5)
_cell_length_b 28.639(5)
_cell_length_c 7.8757(15)
_cell_measurement_temperature 200(2)
_cell_volume 6460(2)
_computing_structure_refinement 'SHELXL-2013 (Sheldrick, 2013)'
_diffrn_ambient_temperature 200(2)
_diffrn_measured_fraction_theta_full 0.976
_diffrn_measured_fraction_theta_max 1.000
_diffrn_measurement_device_type 'Bruker SMART APEX2'
_diffrn_measurement_method '\w scans'
_diffrn_radiation_type MoK\a
_diffrn_radiation_wavelength 0.71073
_diffrn_reflns_av_R_equivalents 0.1030
_diffrn_reflns_av_unetI/netI 0.1174
_diffrn_reflns_laue_measured_fraction_full 0.976
_diffrn_reflns_laue_measured_fraction_max 1.000
_diffrn_reflns_limit_h_max 34
_diffrn_reflns_limit_h_min -28
_diffrn_reflns_limit_k_max 34
_diffrn_reflns_limit_k_min -32
_diffrn_reflns_limit_l_max 9
_diffrn_reflns_limit_l_min -8
_diffrn_reflns_number 15524
_diffrn_reflns_point_group_measured_fraction_full 0.958
_diffrn_reflns_point_group_measured_fraction_max 0.982
_diffrn_reflns_theta_full 25.242
_diffrn_reflns_theta_max 25.000
_diffrn_reflns_theta_min 1.005
_exptl_absorpt_coefficient_mu 0.087
_exptl_absorpt_correction_T_max 0.999
_exptl_absorpt_correction_T_min 0.884
_exptl_absorpt_correction_type multi-scan
_exptl_absorpt_process_details 'SADABS v2008/1 (Bruker, 2008)'
_exptl_crystal_colour colorless
_exptl_crystal_density_diffrn 1.202
_exptl_crystal_description needle
_exptl_crystal_F_000 2464
_exptl_crystal_size_max 0.180
_exptl_crystal_size_mid 0.030
_exptl_crystal_size_min 0.010
_refine_diff_density_max 0.325
_refine_diff_density_min -0.226
_refine_diff_density_rms 0.050
_refine_ls_abs_structure_details
;
 Flack x determined using 1021 quotients [(I+)-(I-)]/[(I+)+(I-)]
 (Parsons and Flack (2004), Acta Cryst. A60, s61).
;
_refine_ls_abs_structure_Flack -2.6(10)
_refine_ls_extinction_method none
_refine_ls_goodness_of_fit_ref 0.910
_refine_ls_hydrogen_treatment constr
_refine_ls_matrix_type full
_refine_ls_number_parameters 396
_refine_ls_number_reflns 5607
_refine_ls_number_restraints 1
_refine_ls_restrained_S_all 0.910
_refine_ls_R_factor_all 0.1124
_refine_ls_R_factor_gt 0.0547
_refine_ls_shift/su_max 0.000
_refine_ls_shift/su_mean 0.000
_refine_ls_structure_factor_coef Fsqd
_refine_ls_weighting_details 'w=1/[\s^2^(Fo^2^)+(0.0657P)^2^] where P=(Fo^2^+2Fc^2^)/3'
_refine_ls_weighting_scheme calc
_refine_ls_wR_factor_gt 0.1313
_refine_ls_wR_factor_ref 0.1503
_reflns_Friedel_coverage 0.820
_reflns_friedel_fraction_full 0.938
_reflns_friedel_fraction_max 0.962
_reflns_number_gt 3031
_reflns_number_total 5607
_reflns_threshold_expression 'I > 2\s(I)'
_cod_data_source_file c5ce01769f2.cif
_cod_data_source_block D1
_cod_depositor_comments 'Adding full bibliography for 7223369--7223375.cif.'
_cod_original_cell_volume 6460(3)
_cod_database_code 7223374
_shelx_space_group_comment
;
The symmetry employed for this shelxl refinement is uniquely defined
by the following loop, which should always be used as a source of
symmetry information in preference to the above space-group names.
They are only intended as comments.
;
_shelx_estimated_absorpt_t_min 0.985
_shelx_estimated_absorpt_t_max 0.999
_shelxl_version_number 2013-4

loop_
_space_group_symop_operation_xyz
'x, y, z'
'-x, -y, z'
'-y, x+1/2, z+1/4'
'y, -x+1/2, z+1/4'
'x+1/2, y+1/2, z+1/2'
'-x+1/2, -y+1/2, z+1/2'
'-y+1/2, x+1, z+3/4'
'y+1/2, -x+1, z+3/4'

loop_
_atom_site_label
_atom_site_type_symbol
_atom_site_fract_x
_atom_site_fract_y
_atom_site_fract_z
_atom_site_U_iso_or_equiv
_atom_site_adp_type
_atom_site_occupancy
_atom_site_site_symmetry_order
_atom_site_calc_flag
_atom_site_refinement_flags_posn
_atom_site_refinement_flags_adp
_atom_site_refinement_flags_occupancy
O1 O 0.39094(12) 0.45360(12) 0.3691(5) 0.0357(9) Uani 1 1 d . . .
O2 O 0.45362(12) 0.39102(12) 0.2685(5) 0.0361(9) Uani 1 1 d . . .
O3 O 0.45090(14) 0.42491(13) -0.0422(5) 0.0442(10) Uani 1 1 d . . .
H1 H 0.4407 0.4364 -0.1332 0.066 Uiso 0.46(13) 1 calc R U P
O4 O 0.42505(13) 0.45071(14) 0.6792(5) 0.0446(10) Uani 1 1 d . . .
H2 H 0.4374 0.4443 0.7730 0.067 Uiso 0.54(13) 1 calc R U P
O5 O 0.52391(14) 0.36912(14) 0.1666(6) 0.0525(11) Uani 1 1 d . . .
O6 O 0.49808(14) 0.44199(14) 0.5830(5) 0.0488(11) Uani 1 1 d . . .
O7 O 0.36894(14) 0.52386(14) 0.4719(6) 0.0515(11) Uani 1 1 d . . .
O8 O 0.44188(14) 0.49806(14) 0.0549(5) 0.0479(11) Uani 1 1 d . . .
C1 C 0.46525(18) 0.43955(18) 0.2491(6) 0.0297(12) Uani 1 1 d . . .
H3 H 0.4997 0.4438 0.2642 0.036 Uiso 1 1 calc R U .
C2 C 0.43974(18) 0.46519(18) 0.3882(7) 0.0311(13) Uani 1 1 d . . .
H4 H 0.4441 0.4996 0.3731 0.037 Uiso 1 1 calc R U .
C3 C 0.4847(2) 0.35914(19) 0.2098(7) 0.0383(14) Uani 1 1 d . . .
C4 C 0.4562(2) 0.45105(19) 0.5639(7) 0.0360(14) Uani 1 1 d . . .
C5 C 0.45111(18) 0.4565(2) 0.0739(7) 0.0350(14) Uani 1 1 d . . .
C6 C 0.4640(2) 0.31239(19) 0.2077(8) 0.0464(15) Uani 1 1 d . . .
C7 C 0.3122(2) 0.4639(2) 0.4287(8) 0.0473(16) Uani 1 1 d . . .
C8 C 0.35909(19) 0.4847(2) 0.4284(8) 0.0423(15) Uani 1 1 d . . .
C9 C 0.2741(2) 0.4930(3) 0.4406(11) 0.077(2) Uani 1 1 d . . .
H5 H 0.2782 0.5258 0.4456 0.092 Uiso 1 1 calc R U .
C10 C 0.4931(3) 0.2738(2) 0.1951(11) 0.077(2) Uani 1 1 d . . .
H6 H 0.5260 0.2779 0.1891 0.092 Uiso 1 1 calc R U .
C11 C 0.5772(3) 0.3533(3) 0.5451(10) 0.072(2) Uani 1 1 d . . .
H7 H 0.5623 0.3780 0.4855 0.086 Uiso 1 1 calc R U .
C12 C 0.5772(3) 0.1470(3) 0.3423(10) 0.070(2) Uani 1 1 d . . .
H8 H 0.5620 0.1224 0.4014 0.084 Uiso 1 1 calc R U .
C13 C 0.5726(2) 0.1503(3) 0.1705(10) 0.081(3) Uani 1 1 d . . .
C14 C 0.3051(3) 0.4168(3) 0.4247(12) 0.086(3) Uani 1 1 d . . .
H9 H 0.3311 0.3963 0.4180 0.104 Uiso 1 1 calc R U .
N1 N 0.5476(2) 0.1149(4) 0.0782(9) 0.124(3) Uani 1 1 d . . .
H10 H 0.5676 0.0916 0.0489 0.186 Uiso 0.83(18) 1 calc R U P
H11 H 0.5350 0.1276 -0.0173 0.186 Uiso 1 1 calc R U .
H12 H 0.5244 0.1032 0.1446 0.186 Uiso 1 1 calc R U .
C15 C 0.6036(2) 0.3210(2) 0.4576(10) 0.067(2) Uani 1 1 d . . .
H13 H 0.6062 0.3234 0.3377 0.081 Uiso 1 1 calc R U .
C16 C 0.4166(3) 0.3052(3) 0.2111(13) 0.088(3) Uani 1 1 d . . .
H14 H 0.3960 0.3312 0.2172 0.106 Uiso 1 1 calc R U .
C17 C 0.2212(3) 0.4277(4) 0.4391(12) 0.087(3) Uani 1 1 d . . .
C18 C 0.4276(4) 0.2214(3) 0.2000(13) 0.092(3) Uani 1 1 d . . .
C19 C 0.5725(2) 0.3499(3) 0.7176(10) 0.082(3) Uani 1 1 d . . .
C20 C 0.6034(2) 0.1789(3) 0.4306(10) 0.070(2) Uani 1 1 d . . .
H15 H 0.6061 0.1764 0.5505 0.084 Uiso 1 1 calc R U .
C21 C 0.6550(2) 0.2497(3) 0.4434(16) 0.102(3) Uani 1 1 d . . .
H16 H 0.6757 0.2665 0.3634 0.122 Uiso 1 1 calc R U .
H17 H 0.6751 0.2325 0.5243 0.122 Uiso 1 1 calc R U .
C22 C 0.6264(2) 0.2852(3) 0.5411(14) 0.079(3) Uani 1 1 d . . .
C23 C 0.6262(2) 0.2149(3) 0.3448(13) 0.077(3) Uani 1 1 d . . .
N2 N 0.5478(2) 0.3863(4) 0.8086(9) 0.128(4) Uani 1 1 d . . .
H18 H 0.5385 0.3752 0.9115 0.193 Uiso 1 1 calc R U .
H19 H 0.5223 0.3952 0.7477 0.193 Uiso 1 1 calc R U .
H20 H 0.5670 0.4112 0.8238 0.193 Uiso 0.17(18) 1 calc R U P
C24 C 0.6212(3) 0.2825(3) 0.7137(15) 0.100(3) Uani 1 1 d . . .
H21 H 0.6364 0.2580 0.7734 0.120 Uiso 1 1 calc R U .
C25 C 0.4740(4) 0.2290(3) 0.1913(13) 0.094(3) Uani 1 1 d . . .
H22 H 0.4943 0.2030 0.1823 0.113 Uiso 1 1 calc R U .
C26 C 0.5947(3) 0.1865(4) 0.0838(13) 0.110(4) Uani 1 1 d . . .
H23 H 0.5913 0.1896 -0.0356 0.132 Uiso 1 1 calc R U .
C27 C 0.6211(3) 0.2171(4) 0.1729(15) 0.103(4) Uani 1 1 d . . .
H24 H 0.6367 0.2413 0.1129 0.124 Uiso 1 1 calc R U .
C28 C 0.2293(3) 0.4738(4) 0.4453(13) 0.092(3) Uani 1 1 d . . .
H25 H 0.2034 0.4944 0.4534 0.111 Uiso 1 1 calc R U .
C29 C 0.5949(3) 0.3135(4) 0.8026(12) 0.105(4) Uani 1 1 d . . .
H26 H 0.5919 0.3105 0.9221 0.126 Uiso 1 1 calc R U .
C30 C 0.4075(4) 0.1712(3) 0.1945(15) 0.137(4) Uani 1 1 d . . .
H27 H 0.3798 0.1706 0.1211 0.205 Uiso 1 1 calc R U .
H28 H 0.3987 0.1614 0.3094 0.205 Uiso 1 1 calc R U .
H29 H 0.4311 0.1498 0.1494 0.205 Uiso 1 1 calc R U .
C31 C 0.2600(3) 0.3985(3) 0.4304(16) 0.116(4) Uani 1 1 d . . .
H30 H 0.2557 0.3656 0.4283 0.139 Uiso 1 1 calc R U .
C32 C 0.3984(3) 0.2602(3) 0.2057(16) 0.118(4) Uani 1 1 d . . .
H31 H 0.3655 0.2559 0.2060 0.142 Uiso 1 1 calc R U .
C33 C 0.1714(3) 0.4075(4) 0.4436(15) 0.136(4) Uani 1 1 d . . .
H32 H 0.1635 0.3989 0.5605 0.204 Uiso 1 1 calc R U .
H33 H 0.1699 0.3798 0.3709 0.204 Uiso 1 1 calc R U .
H34 H 0.1493 0.4310 0.4025 0.204 Uiso 1 1 calc R U .

loop_
_atom_site_aniso_label
_atom_site_aniso_U_11
_atom_site_aniso_U_22
_atom_site_aniso_U_33
_atom_site_aniso_U_23
_atom_site_aniso_U_13
_atom_site_aniso_U_12
O1 0.034(2) 0.037(2) 0.037(2) -0.0055(17) -0.0025(17) 0.0031(17)
O2 0.040(2) 0.033(2) 0.036(2) 0.0010(17) 0.0057(17) 0.0039(17)
O3 0.063(3) 0.046(2) 0.024(2) -0.002(2) -0.003(2) 0.005(2)
O4 0.045(2) 0.062(3) 0.027(2) 0.005(2) 0.001(2) 0.005(2)
O5 0.038(3) 0.053(3) 0.066(3) -0.002(2) 0.004(2) 0.0070(19)
O6 0.045(3) 0.066(3) 0.036(2) 0.003(2) -0.001(2) 0.014(2)
O7 0.052(3) 0.039(3) 0.064(3) -0.005(2) 0.003(2) 0.0076(19)
O8 0.067(3) 0.043(3) 0.033(2) -0.0009(19) -0.002(2) 0.014(2)
C1 0.033(3) 0.032(3) 0.024(3) 0.000(2) 0.000(2) -0.002(2)
C2 0.035(3) 0.031(3) 0.027(3) 0.000(3) -0.002(2) -0.006(2)
C3 0.046(4) 0.040(3) 0.029(3) 0.000(3) -0.005(3) 0.006(3)
C4 0.039(4) 0.034(3) 0.035(4) 0.001(3) 0.000(3) 0.002(3)
C5 0.033(3) 0.039(4) 0.032(4) -0.001(3) 0.003(3) 0.001(3)
C6 0.058(4) 0.036(3) 0.045(4) -0.002(3) -0.005(3) 0.004(3)
C7 0.036(3) 0.058(4) 0.048(4) 0.010(3) 0.004(3) 0.006(3)
C8 0.045(4) 0.043(4) 0.039(4) 0.000(3) 0.001(3) 0.008(3)
C9 0.041(4) 0.076(5) 0.114(7) 0.008(5) 0.013(4) 0.017(4)
C10 0.080(5) 0.040(4) 0.110(7) -0.001(4) -0.003(5) 0.018(4)
C11 0.057(5) 0.089(6) 0.069(6) 0.023(5) -0.008(4) 0.013(4)
C12 0.057(5) 0.094(6) 0.060(6) 0.027(5) 0.005(4) -0.015(4)
C13 0.034(4) 0.156(8) 0.054(5) 0.034(5) -0.004(4) -0.020(4)
C14 0.047(5) 0.070(5) 0.142(8) 0.000(5) 0.024(5) 0.003(4)
N1 0.053(4) 0.273(11) 0.046(4) 0.024(6) 0.000(3) -0.066(5)
C15 0.056(4) 0.071(5) 0.074(5) 0.016(4) 0.001(4) -0.002(4)
C16 0.069(5) 0.049(5) 0.146(8) -0.021(5) 0.001(5) -0.001(4)
C17 0.052(5) 0.124(8) 0.086(6) -0.011(6) 0.011(5) -0.009(5)
C18 0.143(9) 0.041(5) 0.093(7) -0.011(5) 0.009(7) -0.013(5)
C19 0.040(4) 0.156(8) 0.051(5) 0.036(5) 0.004(4) 0.021(4)
C20 0.056(4) 0.079(5) 0.074(5) 0.017(5) -0.002(4) 0.002(4)
C21 0.046(5) 0.075(5) 0.184(10) 0.025(6) 0.000(6) 0.002(4)
C22 0.040(4) 0.072(5) 0.124(8) 0.038(5) -0.009(5) -0.005(4)
C23 0.033(4) 0.072(5) 0.126(8) 0.038(5) 0.003(4) 0.001(4)
N2 0.053(4) 0.287(11) 0.046(4) 0.034(6) 0.004(3) 0.068(6)
C24 0.054(5) 0.117(8) 0.130(9) 0.074(7) -0.010(6) 0.007(5)
C25 0.114(8) 0.048(5) 0.120(8) -0.010(5) -0.001(7) 0.020(5)
C26 0.051(5) 0.192(11) 0.086(7) 0.072(7) 0.001(5) -0.020(6)
C27 0.052(5) 0.135(8) 0.122(9) 0.081(7) 0.014(6) -0.003(5)
C28 0.045(5) 0.117(8) 0.115(8) 0.001(7) 0.007(5) 0.021(5)
C29 0.055(5) 0.183(10) 0.078(6) 0.068(7) -0.002(5) 0.016(6)
C30 0.200(11) 0.048(5) 0.162(11) -0.024(6) 0.010(9) -0.042(6)
C31 0.067(6) 0.087(6) 0.192(12) -0.019(7) 0.027(7) -0.026(5)
C32 0.091(6) 0.064(6) 0.199(12) -0.028(7) 0.011(7) -0.027(5)
C33 0.044(5) 0.206(11) 0.158(11) -0.014(9) 0.021(6) -0.043(6)

loop_
_atom_type_symbol
_atom_type_description
_atom_type_scat_dispersion_real
_atom_type_scat_dispersion_imag
_atom_type_scat_source
C C 0.0033 0.0016 'International Tables Vol C Tables 4.2.6.8 and 6.1.1.4'
H H 0.0000 0.0000 'International Tables Vol C Tables 4.2.6.8 and 6.1.1.4'
N N 0.0061 0.0033 'International Tables Vol C Tables 4.2.6.8 and 6.1.1.4'
O O 0.0106 0.0060 'International Tables Vol C Tables 4.2.6.8 and 6.1.1.4'

loop_
_geom_angle_atom_site_label_1
_geom_angle_atom_site_label_2
_geom_angle_atom_site_label_3
_geom_angle
C8 O1 C2 117.6(4)
C3 O2 C1 117.5(4)
C5 O3 H1 109.5
C4 O4 H2 109.5
O2 C1 C2 106.3(4)
O2 C1 C5 110.1(4)
C2 C1 C5 112.1(4)
O2 C1 H3 109.4
C2 C1 H3 109.4
C5 C1 H3 109.4
O1 C2 C1 106.3(4)
O1 C2 C4 109.5(4)
C1 C2 C4 112.5(4)
O1 C2 H4 109.5
C1 C2 H4 109.5
C4 C2 H4 109.5
O5 C3 O2 123.2(5)
O5 C3 C6 126.2(5)
O2 C3 C6 110.7(5)
O6 C4 O4 126.3(5)
O6 C4 C2 117.9(5)
O4 C4 C2 115.8(5)
O8 C5 O3 126.4(5)
O8 C5 C1 118.5(5)
O3 C5 C1 115.1(5)
C16 C6 C10 118.5(6)
C16 C6 C3 122.5(6)
C10 C6 C3 119.0(6)
C14 C7 C9 118.8(6)
C14 C7 C8 122.5(6)
C9 C7 C8 118.6(6)
O7 C8 O1 123.4(5)
O7 C8 C7 126.2(5)
O1 C8 C7 110.3(5)
C7 C9 C28 119.5(7)
C7 C9 H5 120.2
C28 C9 H5 120.2
C6 C10 C25 119.8(7)
C6 C10 H6 120.1
C25 C10 H6 120.1
C19 C11 C15 120.1(8)
C19 C11 H7 120.0
C15 C11 H7 120.0
C13 C12 C20 120.7(8)
C13 C12 H8 119.7
C20 C12 H8 119.7
C12 C13 C26 119.7(9)
C12 C13 N1 120.0(8)
C26 C13 N1 120.2(8)
C7 C14 C31 120.5(7)
C7 C14 H9 119.7
C31 C14 H9 119.7
C13 N1 H10 109.5
C13 N1 H11 109.5
H10 N1 H11 109.5
C13 N1 H12 109.5
H10 N1 H12 109.5
H11 N1 H12 109.5
C11 C15 C22 121.3(8)
C11 C15 H13 119.4
C22 C15 H13 119.4
C6 C16 C32 120.5(7)
C6 C16 H14 119.7
C32 C16 H14 119.7
C28 C17 C31 117.1(8)
C28 C17 C33 121.9(9)
C31 C17 C33 121.0(9)
C25 C18 C32 117.7(7)
C25 C18 C30 121.1(9)
C32 C18 C30 121.1(10)
C11 C19 C29 119.0(9)
C11 C19 N2 119.2(7)
C29 C19 N2 121.6(8)
C12 C20 C23 120.1(8)
C12 C20 H15 119.9
C23 C20 H15 119.9
C23 C21 C22 114.3(6)
C23 C21 H16 108.7
C22 C21 H16 108.7
C23 C21 H17 108.7
C22 C21 H17 108.7
H16 C21 H17 107.6
C24 C22 C15 117.6(9)
C24 C22 C21 121.7(8)
C15 C22 C21 120.7(10)
C27 C23 C20 117.8(9)
C27 C23 C21 122.6(8)
C20 C23 C21 119.6(9)
C19 N2 H18 109.5
C19 N2 H19 109.5
H18 N2 H19 109.5
C19 N2 H20 109.5
H18 N2 H20 109.5
H19 N2 H20 109.5
C29 C24 C22 122.3(8)
C29 C24 H21 118.9
C22 C24 H21 118.9
C18 C25 C10 122.4(7)
C18 C25 H22 118.8
C10 C25 H22 118.8
C27 C26 C13 118.8(9)
C27 C26 H23 120.6
C13 C26 H23 120.6
C26 C27 C23 122.9(8)
C26 C27 H24 118.6
C23 C27 H24 118.6
C17 C28 C9 123.0(7)
C17 C28 H25 118.5
C9 C28 H25 118.5
C24 C29 C19 119.8(9)
C24 C29 H26 120.1
C19 C29 H26 120.1
C18 C30 H27 109.5
C18 C30 H28 109.5
H27 C30 H28 109.5
C18 C30 H29 109.5
H27 C30 H29 109.5
H28 C30 H29 109.5
C17 C31 C14 121.1(8)
C17 C31 H30 119.5
C14 C31 H30 119.5
C16 C32 C18 121.0(9)
C16 C32 H31 119.5
C18 C32 H31 119.5
C17 C33 H32 109.5
C17 C33 H33 109.5
H32 C33 H33 109.5
C17 C33 H34 109.5
H32 C33 H34 109.5
H33 C33 H34 109.5

loop_
_geom_bond_atom_site_label_1
_geom_bond_atom_site_label_2
_geom_bond_distance
O1 C8 1.359(6)
O1 C2 1.444(6)
O2 C3 1.357(6)
O2 C1 1.438(6)
O3 C5 1.285(6)
O3 H1 0.8400
O4 C4 1.273(6)
O4 H2 0.8400
O5 C3 1.207(7)
O6 C4 1.237(6)
O7 C8 1.205(7)
O8 C5 1.229(6)
C1 C2 1.508(6)
C1 C5 1.518(7)
C1 H3 1.0000
C2 C4 1.517(7)
C2 H4 1.0000
C3 C6 1.464(8)
C6 C16 1.375(9)
C6 C10 1.387(8)
C7 C14 1.365(9)
C7 C9 1.376(8)
C7 C8 1.470(8)
C9 C28 1.395(11)
C9 H5 0.9500
C10 C25 1.397(11)
C10 H6 0.9500
C11 C19 1.368(11)
C11 C15 1.380(10)
C11 H7 0.9500
C12 C13 1.363(11)
C12 C20 1.372(10)
C12 H8 0.9500
C13 C26 1.391(11)
C13 N1 1.438(11)
C14 C31 1.394(11)
C14 H9 0.9500
N1 H10 0.9100
N1 H11 0.9100
N1 H12 0.9100
C15 C22 1.381(10)
C15 H13 0.9500
C16 C32 1.391(11)
C16 H14 0.9500
C17 C28 1.342(12)
C17 C31 1.392(11)
C17 C33 1.539(10)
C18 C25 1.346(12)
C18 C32 1.393(12)
C18 C30 1.550(10)
C19 C29 1.394(11)
C19 N2 1.449(11)
C20 C23 1.395(10)
C20 H15 0.9500
C21 C23 1.509(12)
C21 C22 1.516(12)
C21 H16 0.9900
C21 H17 0.9900
C22 C24 1.370(13)
C23 C27 1.363(13)
N2 H18 0.9100
N2 H19 0.9100
N2 H20 0.9100
C24 C29 1.358(13)
C24 H21 0.9500
C25 H22 0.9500
C26 C27 1.355(14)
C26 H23 0.9500
C27 H24 0.9500
C28 H25 0.9500
C29 H26 0.9500
C30 H27 0.9800
C30 H28 0.9800
C30 H29 0.9800
C31 H30 0.9500
C32 H31 0.9500
C33 H32 0.9800
C33 H33 0.9800
C33 H34 0.9800

loop_
_geom_torsion_atom_site_label_1
_geom_torsion_atom_site_label_2
_geom_torsion_atom_site_label_3
_geom_torsion_atom_site_label_4
_geom_torsion
C3 O2 C1 C2 -153.8(4)
C3 O2 C1 C5 84.6(5)
C8 O1 C2 C1 -154.1(4)
C8 O1 C2 C4 84.2(5)
O2 C1 C2 O1 -56.0(4)
C5 C1 C2 O1 64.3(5)
O2 C1 C2 C4 63.8(5)
C5 C1 C2 C4 -175.8(4)
C1 O2 C3 O5 11.5(8)
C1 O2 C3 C6 -168.7(4)
O1 C2 C4 O6 153.7(5)
C1 C2 C4 O6 35.7(7)
O1 C2 C4 O4 -27.8(6)
C1 C2 C4 O4 -145.8(5)
O2 C1 C5 O8 153.1(5)
C2 C1 C5 O8 35.0(7)
O2 C1 C5 O3 -28.1(6)
C2 C1 C5 O3 -146.2(5)
O5 C3 C6 C16 -160.8(7)
O2 C3 C6 C16 19.4(9)
O5 C3 C6 C10 16.6(10)
O2 C3 C6 C10 -163.2(6)
C2 O1 C8 O7 11.5(8)
C2 O1 C8 C7 -169.2(4)
C14 C7 C8 O7 -160.9(7)
C9 C7 C8 O7 16.3(10)
C14 C7 C8 O1 19.9(9)
C9 C7 C8 O1 -162.9(6)
C14 C7 C9 C28 -1.1(12)
C8 C7 C9 C28 -178.4(7)
C16 C6 C10 C25 -1.9(12)
C3 C6 C10 C25 -179.4(7)
C20 C12 C13 C26 -0.1(13)
C20 C12 C13 N1 175.8(7)
C9 C7 C14 C31 0.8(13)
C8 C7 C14 C31 178.0(9)
C19 C11 C15 C22 -1.1(12)
C10 C6 C16 C32 1.4(13)
C3 C6 C16 C32 178.8(9)
C15 C11 C19 C29 0.2(13)
C15 C11 C19 N2 175.1(7)
C13 C12 C20 C23 -0.7(12)
C11 C15 C22 C24 1.1(11)
C11 C15 C22 C21 179.4(7)
C23 C21 C22 C24 104.7(11)
C23 C21 C22 C15 -73.5(10)
C12 C20 C23 C27 0.5(11)
C12 C20 C23 C21 180.0(7)
C22 C21 C23 C27 104.6(11)
C22 C21 C23 C20 -74.9(10)
C15 C22 C24 C29 -0.4(14)
C21 C22 C24 C29 -178.7(8)
C32 C18 C25 C10 2.7(15)
C30 C18 C25 C10 179.6(9)
C6 C10 C25 C18 -0.2(14)
C12 C13 C26 C27 1.2(14)
N1 C13 C26 C27 -174.7(9)
C13 C26 C27 C23 -1.5(16)
C20 C23 C27 C26 0.7(14)
C21 C23 C27 C26 -178.8(8)
C31 C17 C28 C9 1.1(15)
C33 C17 C28 C9 -179.7(9)
C7 C9 C28 C17 0.1(14)
C22 C24 C29 C19 -0.4(15)
C11 C19 C29 C24 0.5(14)
N2 C19 C29 C24 -174.2(9)
C28 C17 C31 C14 -1.4(16)
C33 C17 C31 C14 179.4(10)
C7 C14 C31 C17 0.5(17)
C6 C16 C32 C18 1.2(17)
C25 C18 C32 C16 -3.2(17)
C30 C18 C32 C16 179.9(10)
